data_4507702
loop_
_publ_author_name
'Sushrutha, S. R.'
'Natarajan, Srinivasan'

_publ_section_title
;
 Bismuth Carboxylates with Brucite- and Fluorite-Related Structures:
 Synthesis Structure and Properties
;
_journal_issue 4
_journal_name_full 'Crystal Growth &amp; Design'
_journal_page_first 1743
_journal_paper_doi 10.1021/cg4000654
_journal_volume 13
_journal_year 2013
_chemical_formula_moiety 'C7 H3 Bi N O5'
_chemical_formula_sum 'C7 H3 Bi N O5'
_chemical_formula_weight 390.08
_chemical_name_common 'Bi-3,4-pyridine dicarboxylate'
_chemical_name_systematic
;
 ?
;
_space_group_IT_number 2
_symmetry_cell_setting triclinic
_symmetry_space_group_name_Hall '-P 1'
_symmetry_space_group_name_H-M 'P -1'
_atom_sites_solution_hydrogens geom
_atom_sites_solution_primary direct
_atom_sites_solution_secondary difmap
_audit_creation_method SHELXL-97
_cell_angle_alpha 97.699(6)
_cell_angle_beta 101.048(6)
_cell_angle_gamma 113.210(5)
_cell_formula_units_Z 2
_cell_length_a 7.2623(13)
_cell_length_b 7.5389(12)
_cell_length_c 8.1125(14)
_cell_measurement_reflns_used 1359
_cell_measurement_temperature 300(2)
_cell_measurement_theta_max 24.98
_cell_measurement_theta_min 2.63
_cell_volume 389.69(12)
_computing_cell_refinement 'CrysAlisPro CCD (Oxford Diffraction, 2009)'
_computing_data_collection 'CrysAlisPro CCD (Oxford Diffraction, 2009)'
_computing_data_reduction 'CrysAlisPro RED (Oxford Diffraction, 2009)'
_computing_molecular_graphics 'Ortep-3 (Farrugia, 1997) and CAMERON (Watkin et al., 1993)'
_computing_publication_material 'WinGX (Farrugia, 1999)'
_computing_structure_refinement 'SHELXL-97 (Sheldrick, 1997)'
_computing_structure_solution 'SHELXL-97 (Sheldrick, 1997)'
_diffrn_ambient_temperature 300(2)
_diffrn_measured_fraction_theta_full 0.994
_diffrn_measured_fraction_theta_max 0.994
_diffrn_measurement_device_type 'Oxford Xcalibur,Eos(Nova) CCD detector'
_diffrn_measurement_method 'f\w scans'
_diffrn_radiation_monochromator graphite
_diffrn_radiation_source 'Enhance (Mo) X-ray Source'
_diffrn_radiation_type MoK\a
_diffrn_radiation_wavelength 0.71073
_diffrn_reflns_av_R_equivalents 0.0743
_diffrn_reflns_av_sigmaI/netI 0.0679
_diffrn_reflns_limit_h_max 8
_diffrn_reflns_limit_h_min -8
_diffrn_reflns_limit_k_max 8
_diffrn_reflns_limit_k_min -8
_diffrn_reflns_limit_l_max 9
_diffrn_reflns_limit_l_min -8
_diffrn_reflns_number 5131
_diffrn_reflns_theta_full 24.98
_diffrn_reflns_theta_max 24.98
_diffrn_reflns_theta_min 2.63
_exptl_absorpt_coefficient_mu 22.615
_exptl_absorpt_correction_T_max 0.4649
_exptl_absorpt_correction_T_min 0.0930
_exptl_absorpt_correction_type multi-scan
_exptl_absorpt_process_details 'CrysAlis RED (Oxford Diffraction,2009)'
_exptl_crystal_colour colorless
_exptl_crystal_density_diffrn 3.324
_exptl_crystal_density_method 'not measured'
_exptl_crystal_description block
_exptl_crystal_F_000 350
_exptl_crystal_size_max 0.20
_exptl_crystal_size_mid 0.20
_exptl_crystal_size_min 0.04
_refine_diff_density_max 1.794
_refine_diff_density_min -1.979
_refine_diff_density_rms 0.360
_refine_ls_extinction_method none
_refine_ls_goodness_of_fit_ref 1.051
_refine_ls_hydrogen_treatment constr
_refine_ls_matrix_type full
_refine_ls_number_parameters 127
_refine_ls_number_reflns 1359
_refine_ls_number_restraints 0
_refine_ls_restrained_S_all 1.051
_refine_ls_R_factor_all 0.0408
_refine_ls_R_factor_gt 0.0359
_refine_ls_shift/su_max 0.000
_refine_ls_shift/su_mean 0.000
_refine_ls_structure_factor_coef Fsqd
_refine_ls_weighting_details 'calc w=1/[\s^2^(Fo^2^)+(0.0373P)^2^+0.0000P] where P=(Fo^2^+2Fc^2^)/3'
_refine_ls_weighting_scheme calc
_refine_ls_wR_factor_gt 0.0776
_refine_ls_wR_factor_ref 0.0787
_reflns_number_gt 1217
_reflns_number_total 1359
_reflns_threshold_expression >2sigma(I)
_cod_data_source_file cg4000654_si_003.cif
_cod_data_source_block CompoundIII
_cod_depositor_comments
;
The following automatic conversions were performed:

'_symmetry_cell_setting' value 'Triclinic' changed to 'triclinic'
according to /home/saulius/struct/CIF-dictionaries/cif_core.dic
dictionary named 'cif_core.dic' version 2.4.2 from 2011-04-26.

Automatic conversion script
Id: cif_fix_values 1891 2012-01-12 08:04:46Z andrius 
;
_cod_original_sg_symbol_H-M P-1
_cod_database_code 4507702

loop_
_symmetry_equiv_pos_as_xyz
'x, y, z'
'-x, -y, -z'

loop_
_atom_site_label
_atom_site_type_symbol
_atom_site_fract_x
_atom_site_fract_y
_atom_site_fract_z
_atom_site_U_iso_or_equiv
_atom_site_adp_type
_atom_site_occupancy
_atom_site_symmetry_multiplicity
_atom_site_calc_flag
_atom_site_refinement_flags
Bi1 Bi 0.35821(6) 0.24047(5) 0.02436(5) 0.01382(16) Uani 1 1 d .
O1 O 0.4055(11) 0.5472(10) 0.1005(9) 0.0144(16) Uani 1 1 d .
O2 O 0.6773(11) 0.3266(10) 0.2127(9) 0.0176(16) Uani 1 1 d .
O3 O 0.3097(13) 0.2584(12) 0.3070(11) 0.030(2) Uani 1 1 d .
O4 O 0.4527(12) 0.0001(11) -0.1972(10) 0.0213(17) Uani 1 1 d .
O5 O 0.0018(13) 0.1858(12) 0.1315(10) 0.0269(19) Uani 1 1 d .
N1 N 0.1093(15) 0.2496(14) -0.2570(12) 0.020(2) Uani 1 1 d .
C1 C -0.1635(17) 0.2109(14) -0.5718(13) 0.013(2) Uani 1 1 d .
C2 C -0.2216(18) 0.2141(16) -0.4168(14) 0.020(3) Uani 1 1 d .
H2 H -0.3523 0.2064 -0.4157 0.024 Uiso 1 1 calc R
C3 C -0.0873(17) 0.2283(16) -0.2675(14) 0.018(2) Uani 1 1 d .
H3 H -0.1328 0.2232 -0.1678 0.021 Uiso 1 1 calc R
C4 C 0.1666(18) 0.2497(15) -0.4043(14) 0.018(2) Uani 1 1 d .
H4 H 0.3004 0.2631 -0.4000 0.022 Uiso 1 1 calc R
C5 C 0.0373(17) 0.2308(14) -0.5652(13) 0.012(2) Uani 1 1 d .
C6 C 0.6761(17) 0.1719(16) 0.2651(13) 0.014(2) Uani 1 1 d .
C7 C 0.1147(18) 0.2239(15) 0.2789(15) 0.018(3) Uani 1 1 d .

loop_
_atom_site_aniso_label
_atom_site_aniso_U_11
_atom_site_aniso_U_22
_atom_site_aniso_U_33
_atom_site_aniso_U_23
_atom_site_aniso_U_13
_atom_site_aniso_U_12
Bi1 0.0143(3) 0.0169(2) 0.0110(3) 0.00466(18) 0.00334(19) 0.00706(19)
O1 0.018(4) 0.012(4) 0.013(4) 0.003(3) 0.002(3) 0.006(4)
O2 0.013(4) 0.019(4) 0.014(4) 0.004(3) -0.006(3) 0.004(4)
O3 0.017(5) 0.046(5) 0.027(5) 0.014(4) 0.010(4) 0.010(5)
O4 0.015(4) 0.015(4) 0.021(4) -0.002(3) -0.003(4) -0.002(4)
O5 0.023(5) 0.049(5) 0.009(4) 0.003(4) -0.002(4) 0.020(5)
N1 0.021(6) 0.025(5) 0.015(5) 0.005(4) 0.005(5) 0.011(5)
C1 0.018(6) 0.006(5) 0.008(5) -0.004(4) -0.003(5) 0.002(5)
C2 0.021(7) 0.030(6) 0.011(6) 0.002(5) 0.004(5) 0.013(6)
C3 0.018(6) 0.028(6) 0.006(5) 0.001(5) 0.003(5) 0.011(6)
C4 0.016(6) 0.024(6) 0.012(6) 0.006(5) -0.001(5) 0.008(6)
C5 0.015(6) 0.008(5) 0.006(5) -0.002(4) 0.001(5) 0.000(5)
C6 0.016(6) 0.024(6) 0.009(5) 0.006(5) 0.008(5) 0.012(6)
C7 0.020(7) 0.012(5) 0.019(7) 0.004(5) 0.008(6) 0.002(5)

loop_
_atom_type_symbol
_atom_type_description
_atom_type_scat_dispersion_real
_atom_type_scat_dispersion_imag
_atom_type_scat_source
C C 0.0033 0.0016 'International Tables Vol C Tables 4.2.6.8 and 6.1.1.4'
H H 0.0000 0.0000 'International Tables Vol C Tables 4.2.6.8 and 6.1.1.4'
N N 0.0061 0.0033 'International Tables Vol C Tables 4.2.6.8 and 6.1.1.4'
O O 0.0106 0.0060 'International Tables Vol C Tables 4.2.6.8 and 6.1.1.4'
Bi Bi -4.1077 10.2566 'International Tables Vol C Tables 4.2.6.8 and 6.1.1.4'

loop_
_geom_angle_atom_site_label_1
_geom_angle_atom_site_label_2
_geom_angle_atom_site_label_3
_geom_angle
_geom_angle_site_symmetry_1
_geom_angle_site_symmetry_3
O1 Bi1 O2 88.4(2) . .
O1 Bi1 O1 67.8(3) . 2_665
O2 Bi1 O1 76.3(2) . 2_665
O1 Bi1 O3 78.0(3) . .
O2 Bi1 O3 73.1(3) . .
O1 Bi1 O3 134.1(3) 2_665 .
O1 Bi1 N1 81.7(3) . .
O2 Bi1 N1 154.1(3) . .
O1 Bi1 N1 77.8(3) 2_665 .
O3 Bi1 N1 127.2(3) . .
O1 Bi1 O4 141.6(2) . .
O2 Bi1 O4 87.5(2) . .
O1 Bi1 O4 74.2(2) 2_665 .
O3 Bi1 O4 136.3(2) . .
N1 Bi1 O4 85.5(2) . .
Bi1 O1 Bi1 112.2(3) . 2_665
C6 O2 Bi1 108.7(7) . .
C7 O3 Bi1 102.5(7) . .
C6 O4 Bi1 119.8(6) 2_655 .
C4 N1 C3 116.5(10) . .
C4 N1 Bi1 119.4(7) . .
C3 N1 Bi1 123.5(7) . .
C5 C1 C2 117.6(10) . .
C5 C1 C6 124.0(9) . 1_454
C2 C1 C6 118.3(9) . 1_454
C3 C2 C1 120.3(10) . .
N1 C3 C2 123.3(10) . .
N1 C4 C5 124.2(10) . .
C1 C5 C4 118.0(9) . .
C1 C5 C7 122.6(10) . 1_554
C4 C5 C7 119.4(10) . 1_554
O4 C6 O2 125.1(10) 2_655 .
O4 C6 C1 118.8(9) 2_655 1_656
O2 C6 C1 116.0(9) . 1_656
O5 C7 O3 122.0(10) . .
O5 C7 C5 122.6(10) . 1_556
O3 C7 C5 115.4(10) . 1_556

loop_
_geom_bond_atom_site_label_1
_geom_bond_atom_site_label_2
_geom_bond_distance
_geom_bond_site_symmetry_2
Bi1 O1 2.181(6) .
Bi1 O2 2.306(7) .
Bi1 O1 2.338(7) 2_665
Bi1 O3 2.380(8) .
Bi1 N1 2.653(9) .
Bi1 O4 2.751(7) .
O1 Bi1 2.338(7) 2_665
O2 C6 1.292(12) .
O3 C7 1.302(13) .
O4 C6 1.231(13) 2_655
O5 C7 1.237(14) .
N1 C4 1.339(13) .
N1 C3 1.357(14) .
C1 C5 1.396(14) .
C1 C2 1.401(15) .
C1 C6 1.493(15) 1_454
C2 C3 1.363(16) .
C4 C5 1.407(15) .
C5 C7 1.482(14) 1_554
C6 O4 1.231(13) 2_655
C6 C1 1.493(15) 1_656
C7 C5 1.482(14) 1_556

loop_
_geom_torsion_atom_site_label_1
_geom_torsion_atom_site_label_2
_geom_torsion_atom_site_label_3
_geom_torsion_atom_site_label_4
_geom_torsion
_geom_torsion_site_symmetry_1
_geom_torsion_site_symmetry_4
O2 Bi1 O1 Bi1 75.9(3) . 2_665
O1 Bi1 O1 Bi1 0.0 2_665 2_665
O3 Bi1 O1 Bi1 148.9(4) . 2_665
N1 Bi1 O1 Bi1 -80.1(3) . 2_665
O4 Bi1 O1 Bi1 -8.2(6) . 2_665
O1 Bi1 O2 C6 152.2(6) . .
O1 Bi1 O2 C6 -140.3(6) 2_665 .
O3 Bi1 O2 C6 74.3(6) . .
N1 Bi1 O2 C6 -140.6(7) . .
O4 Bi1 O2 C6 -66.0(6) . .
O1 Bi1 O3 C7 84.8(7) . .
O2 Bi1 O3 C7 176.9(7) . .
O1 Bi1 O3 C7 126.6(6) 2_665 .
N1 Bi1 O3 C7 15.1(8) . .
O4 Bi1 O3 C7 -115.7(6) . .
O1 Bi1 O4 C6 -143.3(7) . 2_655
O2 Bi1 O4 C6 132.3(8) . 2_655
O1 Bi1 O4 C6 -151.2(8) 2_665 2_655
O3 Bi1 O4 C6 70.1(8) . 2_655
N1 Bi1 O4 C6 -72.6(8) . 2_655
O1 Bi1 N1 C4 108.0(8) . .
O2 Bi1 N1 C4 39.4(11) . .
O1 Bi1 N1 C4 39.1(8) 2_665 .
O3 Bi1 N1 C4 176.0(7) . .
O4 Bi1 N1 C4 -35.6(8) . .
O1 Bi1 N1 C3 -80.8(8) . .
O2 Bi1 N1 C3 -149.5(8) . .
O1 Bi1 N1 C3 -149.8(9) 2_665 .
O3 Bi1 N1 C3 -12.8(10) . .
O4 Bi1 N1 C3 135.5(8) . .
C5 C1 C2 C3 -2.5(16) . .
C6 C1 C2 C3 173.1(9) 1_454 .
C4 N1 C3 C2 -2.1(16) . .
Bi1 N1 C3 C2 -173.5(8) . .
C1 C2 C3 N1 3.3(17) . .
C3 N1 C4 C5 0.5(16) . .
Bi1 N1 C4 C5 172.2(8) . .
C2 C1 C5 C4 0.9(14) . .
C6 C1 C5 C4 -174.5(9) 1_454 .
C2 C1 C5 C7 178.2(9) . 1_554
C6 C1 C5 C7 2.8(15) 1_454 1_554
N1 C4 C5 C1 0.1(16) . .
N1 C4 C5 C7 -177.3(9) . 1_554
Bi1 O2 C6 O4 15.4(12) . 2_655
Bi1 O2 C6 C1 -160.2(6) . 1_656
Bi1 O3 C7 O5 2.4(12) . .
Bi1 O3 C7 C5 -178.4(7) . 1_556
